data_7057595
loop_
_publ_author_name
'Notash, Behrouz'
'Rezaei Kheirkhah, Bahareh'

_publ_section_title
;
 The effect of solvent on one-dimensional cadmium coordination polymers
;
_journal_issue 18
_journal_name_full 'New Journal of Chemistry'
_journal_page_first 15014
_journal_paper_doi 10.1039/C8NJ02110D
_journal_volume 42
_journal_year 2018
_chemical_formula_moiety 'C12 H10 Cd I2 N4'
_chemical_formula_sum 'C12 H10 Cd I2 N4'
_chemical_formula_weight 576.45
_space_group_IT_number 62
_space_group_name_Hall '-P 2ac 2n'
_space_group_name_H-M_alt 'P n m a'
_symmetry_cell_setting orthorhombic
_symmetry_space_group_name_Hall '-P 2ac 2n'
_symmetry_space_group_name_H-M 'P n m a'
_atom_sites_solution_hydrogens geom
_atom_sites_solution_primary direct
_atom_sites_solution_secondary difmap
_audit_creation_method SHELXL-97
_audit_update_record
;
2018-02-08 deposited with the CCDC.
2018-07-27 downloaded from the CCDC.
;
_cell_angle_alpha 90.00
_cell_angle_beta 90.00
_cell_angle_gamma 90.00
_cell_formula_units_Z 4
_cell_length_a 8.5800(17)
_cell_length_b 15.794(3)
_cell_length_c 11.736(2)
_cell_measurement_reflns_used 1450
_cell_measurement_temperature 298(2)
_cell_measurement_theta_max 24.99
_cell_measurement_theta_min 2.94
_cell_volume 1590.4(5)
_computing_cell_refinement 'X-Area (Stoe & Cie GmbH, 2005)'
_computing_data_collection 'X-Area (Stoe & Cie GmbH, 2005)'
_computing_data_reduction 'X-Area (Stoe & Cie GmbH, 2005)'
_computing_molecular_graphics 'ORTEP-3 for Windows (Farrugia, 1997)'
_computing_publication_material 'WinGX (Farrugia, 1999)'
_computing_structure_refinement 'SHELXL-97 (Sheldrick, 2008)'
_computing_structure_solution 'SHELXS-97 (Sheldrick, 2008)'
_diffrn_ambient_temperature 298(2)
_diffrn_detector_area_resol_mean '0.15 mm'
_diffrn_measured_fraction_theta_full 0.999
_diffrn_measured_fraction_theta_max 0.999
_diffrn_measurement_device_type 'STOE IPDS 2T'
_diffrn_measurement_method 'rotation method'
_diffrn_radiation_monochromator graphite
_diffrn_radiation_source 'fine-focus sealed tube'
_diffrn_radiation_type MoK\a
_diffrn_radiation_wavelength 0.71073
_diffrn_reflns_av_R_equivalents 0.0660
_diffrn_reflns_av_sigmaI/netI 0.0491
_diffrn_reflns_limit_h_max 10
_diffrn_reflns_limit_h_min -8
_diffrn_reflns_limit_k_max 16
_diffrn_reflns_limit_k_min -18
_diffrn_reflns_limit_l_max 12
_diffrn_reflns_limit_l_min -13
_diffrn_reflns_number 4530
_diffrn_reflns_theta_full 24.99
_diffrn_reflns_theta_max 24.99
_diffrn_reflns_theta_min 2.94
_diffrn_standards_number 0
_exptl_absorpt_coefficient_mu 5.247
_exptl_absorpt_correction_T_max 0.3537
_exptl_absorpt_correction_T_min 0.3020
_exptl_absorpt_correction_type numerical
_exptl_absorpt_process_details 'shape of crystal determined optically'
_exptl_crystal_colour yellow
_exptl_crystal_density_diffrn 2.408
_exptl_crystal_density_method 'not measured'
_exptl_crystal_description octahedron
_exptl_crystal_F_000 1056
_exptl_crystal_size_max 0.30
_exptl_crystal_size_mid 0.25
_exptl_crystal_size_min 0.25
_refine_diff_density_max 1.241
_refine_diff_density_min -0.954
_refine_diff_density_rms 0.175
_refine_ls_extinction_method none
_refine_ls_goodness_of_fit_ref 0.949
_refine_ls_hydrogen_treatment constr
_refine_ls_matrix_type full
_refine_ls_number_parameters 91
_refine_ls_number_reflns 1450
_refine_ls_number_restraints 0
_refine_ls_restrained_S_all 0.949
_refine_ls_R_factor_all 0.0549
_refine_ls_R_factor_gt 0.0389
_refine_ls_shift/su_max 0.000
_refine_ls_shift/su_mean 0.000
_refine_ls_structure_factor_coef Fsqd
_refine_ls_weighting_details 'calc w=1/[\s^2^(Fo^2^)+(0.0537P)^2^+0.0000P] where P=(Fo^2^+2Fc^2^)/3'
_refine_ls_weighting_scheme calc
_refine_ls_wR_factor_gt 0.0874
_refine_ls_wR_factor_ref 0.0917
_reflns_number_gt 1109
_reflns_number_total 1450
_reflns_threshold_expression >2sigma(I)
_cod_data_source_file c8nj02110d2.cif
_cod_data_source_block khd292b
_cod_depositor_comments
;
The following automatic conversions were performed:

'_symmetry_cell_setting' value 'Orthorhombic' changed to
'orthorhombic' according to
/home/data/users/saulius/crontab/automatic-downloads/rss-feeds/RSC/lib/dictionaries/cif_core.dic
dictionary named 'cif_core.dic' version 2.4.2 from 2011-04-26.

Automatic conversion script
Id: cif_fix_values 4973 2017-02-22 13:04:09Z antanas 

 Adding full bibliography for 7057594--7057595.cif.
;
_cod_original_sg_symbol_H-M Pnma
_cod_database_code 7057595

loop_
_symmetry_equiv_pos_as_xyz
'x, y, z'
'-x+1/2, -y, z+1/2'
'-x, y+1/2, -z'
'x+1/2, -y+1/2, -z+1/2'
'-x, -y, -z'
'x-1/2, y, -z-1/2'
'x, -y-1/2, z'
'-x-1/2, y-1/2, z-1/2'

loop_
_atom_site_label
_atom_site_type_symbol
_atom_site_fract_x
_atom_site_fract_y
_atom_site_fract_z
_atom_site_U_iso_or_equiv
_atom_site_adp_type
_atom_site_occupancy
_atom_site_symmetry_multiplicity
_atom_site_calc_flag
_atom_site_refinement_flags
Cd1 Cd 0.21793(7) 0.2500 0.50735(6) 0.0377(2) Uani 1 2 d S
I2 I 0.47394(8) 0.2500 0.37583(6) 0.0540(2) Uani 1 2 d S
I1 I 0.16663(9) 0.2500 0.73391(6) 0.0602(3) Uani 1 2 d S
N2 N -0.4285(5) 0.5012(4) 0.4701(5) 0.0385(13) Uani 1 1 d .
N1 N 0.0571(6) 0.3562(3) 0.4392(5) 0.0342(12) Uani 1 1 d .
C2 C 0.1018(7) 0.4067(4) 0.3541(6) 0.0384(16) Uani 1 1 d .
H2 H 0.1979 0.3968 0.3199 0.046 Uiso 1 1 calc R
C4 C -0.1317(7) 0.4865(4) 0.3619(6) 0.0366(14) Uani 1 1 d .
H4 H -0.1934 0.5311 0.3366 0.044 Uiso 1 1 calc R
C5 C -0.1838(6) 0.4336(4) 0.4474(5) 0.0310(14) Uani 1 1 d .
C1 C -0.0854(7) 0.3698(4) 0.4835(6) 0.0360(15) Uani 1 1 d .
H1 H -0.1194 0.3342 0.5415 0.043 Uiso 1 1 calc R
C3 C 0.0128(7) 0.4724(5) 0.3147(5) 0.0401(16) Uani 1 1 d .
H3 H 0.0496 0.5071 0.2566 0.048 Uiso 1 1 calc R
C6 C -0.3368(7) 0.4431(5) 0.5007(5) 0.0372(15) Uani 1 1 d .
H6 H -0.3669 0.4059 0.5579 0.045 Uiso 1 1 calc R

loop_
_atom_site_aniso_label
_atom_site_aniso_U_11
_atom_site_aniso_U_22
_atom_site_aniso_U_33
_atom_site_aniso_U_23
_atom_site_aniso_U_13
_atom_site_aniso_U_12
Cd1 0.0319(3) 0.0353(4) 0.0459(4) 0.000 0.0043(3) 0.000
I2 0.0437(4) 0.0470(4) 0.0712(5) 0.000 0.0209(3) 0.000
I1 0.0626(5) 0.0767(6) 0.0414(4) 0.000 -0.0043(3) 0.000
N2 0.032(2) 0.048(3) 0.036(3) 0.002(3) 0.000(2) 0.009(3)
N1 0.033(3) 0.031(3) 0.038(3) -0.001(3) 0.003(2) 0.004(2)
C2 0.031(3) 0.050(4) 0.034(4) -0.002(3) 0.005(3) 0.000(3)
C4 0.038(3) 0.035(4) 0.037(4) 0.002(3) -0.008(3) -0.001(3)
C5 0.032(3) 0.032(3) 0.029(3) -0.005(3) -0.002(2) 0.002(3)
C1 0.035(3) 0.039(4) 0.034(4) -0.003(3) 0.003(3) -0.003(3)
C3 0.044(4) 0.045(4) 0.032(4) 0.003(3) 0.001(3) -0.004(3)
C6 0.036(3) 0.044(4) 0.032(3) -0.007(3) 0.003(3) 0.005(3)

loop_
_atom_type_symbol
_atom_type_description
_atom_type_scat_dispersion_real
_atom_type_scat_dispersion_imag
_atom_type_scat_source
C C 0.0033 0.0016 'International Tables Vol C Tables 4.2.6.8 and 6.1.1.4'
H H 0.0000 0.0000 'International Tables Vol C Tables 4.2.6.8 and 6.1.1.4'
N N 0.0061 0.0033 'International Tables Vol C Tables 4.2.6.8 and 6.1.1.4'
Cd Cd -0.8075 1.2024 'International Tables Vol C Tables 4.2.6.8 and 6.1.1.4'
I I -0.4742 1.8119 'International Tables Vol C Tables 4.2.6.8 and 6.1.1.4'

loop_
_geom_angle_atom_site_label_1
_geom_angle_atom_site_label_2
_geom_angle_atom_site_label_3
_geom_angle
_geom_angle_site_symmetry_1
_geom_angle_site_symmetry_3
N1 Cd1 N1 92.9(3) 7_565 .
N1 Cd1 I2 106.80(13) 7_565 .
N1 Cd1 I2 106.80(13) . .
N1 Cd1 I1 104.10(13) 7_565 .
N1 Cd1 I1 104.10(13) . .
I2 Cd1 I1 134.49(4) . .
C6 N2 N2 112.4(7) . 5_466
C2 N1 C1 117.1(5) . .
C2 N1 Cd1 121.4(4) . .
C1 N1 Cd1 121.6(4) . .
N1 C2 C3 123.1(6) . .
N1 C2 H2 118.5 . .
C3 C2 H2 118.5 . .
C3 C4 C5 119.1(6) . .
C3 C4 H4 120.4 . .
C5 C4 H4 120.4 . .
C4 C5 C1 117.8(5) . .
C4 C5 C6 122.6(6) . .
C1 C5 C6 119.6(6) . .
N1 C1 C5 123.6(6) . .
N1 C1 H1 118.2 . .
C5 C1 H1 118.2 . .
C2 C3 C4 119.3(6) . .
C2 C3 H3 120.4 . .
C4 C3 H3 120.4 . .
N2 C6 C5 120.9(6) . .
N2 C6 H6 119.5 . .
C5 C6 H6 119.5 . .

loop_
_geom_bond_atom_site_label_1
_geom_bond_atom_site_label_2
_geom_bond_distance
_geom_bond_site_symmetry_2
Cd1 N1 2.315(5) 7_565
Cd1 N1 2.315(5) .
Cd1 I2 2.6846(10) .
Cd1 I1 2.6951(12) .
N2 C6 1.260(8) .
N2 N2 1.415(10) 5_466
N1 C2 1.334(9) .
N1 C1 1.345(7) .
C2 C3 1.368(10) .
C2 H2 0.9300 .
C4 C3 1.377(9) .
C4 C5 1.380(9) .
C4 H4 0.9300 .
C5 C1 1.381(9) .
C5 C6 1.461(8) .
C1 H1 0.9300 .
C3 H3 0.9300 .
C6 H6 0.9300 .

loop_
_geom_hbond_atom_site_label_D
_geom_hbond_atom_site_label_H
_geom_hbond_atom_site_label_A
_geom_hbond_distance_DH
_geom_hbond_distance_HA
_geom_hbond_distance_DA
_geom_hbond_angle_DHA
_geom_hbond_site_symmetry_A
C3 H3 N2 0.93 2.67 3.410(8) 137.2 6_656

loop_
_geom_torsion_atom_site_label_1
_geom_torsion_atom_site_label_2
_geom_torsion_atom_site_label_3
_geom_torsion_atom_site_label_4
_geom_torsion
_geom_torsion_site_symmetry_1
N1 Cd1 N1 C2 -112.0(5) 7_565
I2 Cd1 N1 C2 -3.5(5) .
I1 Cd1 N1 C2 142.7(5) .
N1 Cd1 N1 C1 68.0(5) 7_565
I2 Cd1 N1 C1 176.5(4) .
I1 Cd1 N1 C1 -37.4(5) .
C1 N1 C2 C3 2.9(10) .
Cd1 N1 C2 C3 -177.2(5) .
C3 C4 C5 C1 1.6(9) .
C3 C4 C5 C6 -178.8(6) .
C2 N1 C1 C5 -1.6(9) .
Cd1 N1 C1 C5 178.4(5) .
C4 C5 C1 N1 -0.6(10) .
C6 C5 C1 N1 179.8(6) .
N1 C2 C3 C4 -1.9(10) .
C5 C4 C3 C2 -0.5(10) .
N2 N2 C6 C5 178.8(7) 5_466
C4 C5 C6 N2 -0.1(9) .
C1 C5 C6 N2 179.5(6) .
